data_7110793
loop_
_publ_author_name
'Jensen, Paul'
'Batten, Stuart R.'
'Moubaraki, Boujemaa'
'Murray, Keith S.'

_publ_contact_author
;
    Prof. K.S. Murray
    Department of Chemistry
    Monash University
    Clayton, Vic. 3168
    AUSTRALIA
;
_publ_section_title
;
 Infinite molecular tubes: structure and magnetism of M(dca)2(apym) [M =
 Co, Ni, apym = 2-aminopyrimidine, dca = dicyanamide, N(CN)2&#x2212;]
;
_journal_issue 9
_journal_name_full 'Chemical Communications'
_journal_page_first 793
_journal_paper_doi 10.1039/a909067c
_journal_year 2000
_chemical_formula_moiety Co(dca)2(apym)
_chemical_formula_sum 'C8 H5 Co N9'
_chemical_formula_weight 286.14
_chemical_name_systematic
; 
 cobalt bis(dicyanamide) 2-amino-pyrimidine
;
_space_group_IT_number 135
_symmetry_cell_setting tetragonal
_symmetry_space_group_name_Hall '-P 4c 2ab'
_symmetry_space_group_name_H-M 'P 42/m b c'
_atom_sites_solution_hydrogens geom
_atom_sites_solution_primary direct
_atom_sites_solution_secondary difmap
_audit_creation_method SHELXL-97
_cell_angle_alpha 90.00
_cell_angle_beta 90.00
_cell_angle_gamma 90.00
_cell_formula_units_Z 8
_cell_length_a 17.2018(4)
_cell_length_b 17.2018(4)
_cell_length_c 7.3742(2)
_cell_measurement_temperature 295(2)
_cell_volume 2182.04(9)
_computing_structure_refinement 'SHELXL-97 (Sheldrick, 1997)'
_computing_structure_solution 'SHELXS-97 (Sheldrick, 1990)'
_diffrn_ambient_temperature 295(2)
_diffrn_measured_fraction_theta_full 0.999
_diffrn_measured_fraction_theta_max 0.999
_diffrn_measurement_device_type 'Nonius KappaCCD'
_diffrn_measurement_method Phi-scans
_diffrn_radiation_monochromator graphite
_diffrn_radiation_source 'fine-focus sealed tube'
_diffrn_radiation_type MoK\a
_diffrn_radiation_wavelength 0.71073
_diffrn_reflns_av_R_equivalents 0.125
_diffrn_reflns_av_sigmaI/netI 0.0748
_diffrn_reflns_limit_h_max 24
_diffrn_reflns_limit_h_min -23
_diffrn_reflns_limit_k_max 23
_diffrn_reflns_limit_k_min -24
_diffrn_reflns_limit_l_max 10
_diffrn_reflns_limit_l_min -8
_diffrn_reflns_number 20522
_diffrn_reflns_theta_full 27.50
_diffrn_reflns_theta_max 30.03
_diffrn_reflns_theta_min 2.37
_exptl_absorpt_coefficient_mu 1.570
_exptl_absorpt_correction_T_max 0.939
_exptl_absorpt_correction_T_min 0.846
_exptl_absorpt_correction_type Face-indexed
_exptl_crystal_colour red
_exptl_crystal_density_diffrn 1.742
_exptl_crystal_density_method 'not measured'
_exptl_crystal_description acicular
_exptl_crystal_F_000 1144
_exptl_crystal_size_max 0.19
_exptl_crystal_size_mid 0.05
_exptl_crystal_size_min 0.04
_refine_diff_density_max 0.726
_refine_diff_density_min -0.708
_refine_diff_density_rms 0.100
_refine_ls_extinction_method none
_refine_ls_goodness_of_fit_ref 1.198
_refine_ls_hydrogen_treatment mixed
_refine_ls_matrix_type full
_refine_ls_number_parameters 97
_refine_ls_number_reflns 1718
_refine_ls_number_restraints 0
_refine_ls_restrained_S_all 1.198
_refine_ls_R_factor_all 0.1142
_refine_ls_R_factor_gt 0.0706
_refine_ls_shift/su_max 0.000
_refine_ls_shift/su_mean 0.000
_refine_ls_structure_factor_coef Fsqd
_refine_ls_weighting_details 'calc w=1/[\s^2^(Fo^2^)+(0.0112P)^2^+3.1942P] where P=(Fo^2^+2Fc^2^)/3'
_refine_ls_weighting_scheme calc
_refine_ls_wR_factor_gt 0.0781
_refine_ls_wR_factor_ref 0.0847
_reflns_number_gt 1297
_reflns_number_total 1718
_reflns_threshold_expression >2sigma(I)
_cod_data_source_file a909067csup1.cif
_cod_data_source_block Codca2apymRT
_cod_depositor_comments
;
The following automatic conversions were performed:

'_symmetry_cell_setting' value 'Tetragonal' changed to 'tetragonal'
according to /home/saulius/struct/CIF-dictionaries/cif_core.dic
dictionary named 'cif_core.dic' version 2.4.2 from 2011-04-26.

Automatic conversion script
Id: cif_fix_values 1891 2012-01-12 08:04:46Z andrius 
;
_cod_original_sg_symbol_H-M P4(2)/mbc
_cod_database_code 7110793

loop_
_symmetry_equiv_pos_as_xyz
'x, y, z'
'-x, -y, z'
'-y, x, z+1/2'
'y, -x, z+1/2'
'-x+1/2, y+1/2, -z'
'x+1/2, -y+1/2, -z'
'y+1/2, x+1/2, -z+1/2'
'-y+1/2, -x+1/2, -z+1/2'
'-x, -y, -z'
'x, y, -z'
'y, -x, -z-1/2'
'-y, x, -z-1/2'
'x-1/2, -y-1/2, z'
'-x-1/2, y-1/2, z'
'-y-1/2, -x-1/2, z-1/2'
'y-1/2, x-1/2, z-1/2'

loop_
_atom_site_label
_atom_site_type_symbol
_atom_site_fract_x
_atom_site_fract_y
_atom_site_fract_z
_atom_site_U_iso_or_equiv
_atom_site_adp_type
_atom_site_occupancy
_atom_site_symmetry_multiplicity
_atom_site_calc_flag
_atom_site_refinement_flags
Co1 Co 0.48106(3) 0.30020(3) 0.0000 0.01466(15) Uani 1 2 d S
N1 N 0.54572(14) 0.35486(13) -0.2074(3) 0.0251(5) Uani 1 1 d .
N2 N 0.59410(19) 0.40453(19) -0.5000 0.0222(7) Uani 1 2 d S
N3 N 0.41068(14) 0.25576(14) -0.2056(3) 0.0253(6) Uani 1 1 d .
N4 N 0.3549(2) 0.2208(2) -0.5000 0.0330(9) Uani 1 2 d S
N5 N 0.55732(18) 0.20048(18) 0.0000 0.0212(7) Uani 1 2 d S
N6 N 0.5902(2) 0.0657(2) 0.0000 0.0407(10) Uani 1 2 d S
N7 N 0.4632(2) 0.1050(2) 0.0000 0.0412(11) Uani 1 2 d S
H1 H 0.4498 0.0568 0.0000 0.049 Uiso 1 2 calc SR
H2 H 0.4283 0.1407 0.0000 0.049 Uiso 1 2 calc SR
C1 C 0.56588(15) 0.37670(15) -0.3467(4) 0.0188(6) Uani 1 1 d .
C2 C 0.38704(15) 0.24127(15) -0.3470(4) 0.0190(6) Uani 1 1 d .
C3 C 0.6341(2) 0.2171(2) 0.0000 0.0308(10) Uani 1 2 d S
H3 H 0.6495 0.2689 0.0000 0.037 Uiso 1 2 calc SR
C4 C 0.6897(3) 0.1608(3) 0.0000 0.0422(13) Uani 1 2 d S
H4 H 0.7424 0.1730 0.0000 0.051 Uiso 1 2 calc SR
C5 C 0.6642(3) 0.0855(3) 0.0000 0.0499(14) Uani 1 2 d S
H5 H 0.7012 0.0461 0.0000 0.060 Uiso 1 2 calc SR
C6 C 0.5382(2) 0.1242(2) 0.0000 0.0270(10) Uani 1 2 d S

loop_
_atom_site_aniso_label
_atom_site_aniso_U_11
_atom_site_aniso_U_22
_atom_site_aniso_U_33
_atom_site_aniso_U_23
_atom_site_aniso_U_13
_atom_site_aniso_U_12
Co1 0.0191(3) 0.0163(3) 0.0086(2) 0.000 0.000 0.0001(2)
N1 0.0287(13) 0.0279(13) 0.0188(12) 0.0034(11) 0.0051(11) -0.0029(11)
N2 0.0269(19) 0.0301(19) 0.0097(15) 0.000 0.000 -0.0127(15)
N3 0.0303(13) 0.0298(13) 0.0158(12) -0.0002(11) -0.0009(11) -0.0052(11)
N4 0.038(2) 0.050(2) 0.0114(17) 0.000 0.000 -0.0237(19)
N5 0.0208(17) 0.0169(16) 0.0258(19) 0.000 0.000 -0.0014(14)
N6 0.040(2) 0.022(2) 0.060(3) 0.000 0.000 0.0078(18)
N7 0.029(2) 0.0166(18) 0.078(3) 0.000 0.000 0.0001(16)
C1 0.0174(13) 0.0194(14) 0.0196(15) -0.0022(12) -0.0016(12) -0.0042(11)
C2 0.0209(13) 0.0177(13) 0.0183(15) 0.0022(12) 0.0055(12) -0.0030(11)
C3 0.025(2) 0.024(2) 0.043(3) 0.000 0.000 -0.0008(19)
C4 0.023(2) 0.040(3) 0.064(4) 0.000 0.000 0.005(2)
C5 0.033(3) 0.039(3) 0.078(4) 0.000 0.000 0.017(2)
C6 0.029(2) 0.021(2) 0.030(2) 0.000 0.000 0.0030(18)

loop_
_atom_type_symbol
_atom_type_description
_atom_type_scat_dispersion_real
_atom_type_scat_dispersion_imag
_atom_type_scat_source
Co Co 0.3494 0.9721 'International Tables Vol C Tables 4.2.6.8 and 6.1.1.4'
N N 0.0061 0.0033 'International Tables Vol C Tables 4.2.6.8 and 6.1.1.4'
C C 0.0033 0.0016 'International Tables Vol C Tables 4.2.6.8 and 6.1.1.4'
H H 0.0000 0.0000 'International Tables Vol C Tables 4.2.6.8 and 6.1.1.4'

loop_
_geom_angle_atom_site_label_1
_geom_angle_atom_site_label_2
_geom_angle_atom_site_label_3
_geom_angle
_geom_angle_site_symmetry_1
_geom_angle_site_symmetry_3
N3 Co1 N3 93.27(13) . 10
N3 Co1 N1 86.70(9) . .
N3 Co1 N1 174.54(10) 10 .
N3 Co1 N1 174.54(10) . 10
N3 Co1 N1 86.70(9) 10 10
N1 Co1 N1 92.81(13) . 10
N3 Co1 N5 93.52(9) . .
N3 Co1 N5 93.52(9) 10 .
N1 Co1 N5 91.93(9) . .
N1 Co1 N5 91.93(9) 10 .
N3 Co1 N2 87.51(9) . 11_565
N3 Co1 N2 87.50(9) 10 11_565
N1 Co1 N2 87.04(9) . 11_565
N1 Co1 N2 87.04(9) 10 11_565
N5 Co1 N2 178.50(13) . 11_565
C1 N1 Co1 162.4(2) . .
C1 N2 C1 117.8(3) . 10_554
C1 N2 Co1 120.69(16) . 3_654
C1 N2 Co1 120.69(16) 10_554 3_654
C2 N3 Co1 161.2(2) . .
C2 N4 C2 119.7(3) . 10_554
C3 N5 C6 116.3(3) . .
C3 N5 Co1 115.2(3) . .
C6 N5 Co1 128.5(3) . .
C5 N6 C6 116.7(4) . .
N1 C1 N2 175.2(3) . .
N3 C2 N4 174.4(3) . .
N5 C3 C4 122.5(4) . .
C3 C4 C5 116.6(4) . .
N6 C5 C4 123.7(4) . .
N7 C6 N6 117.3(4) . .
N7 C6 N5 118.5(4) . .
N6 C6 N5 124.2(4) . .

loop_
_geom_bond_atom_site_label_1
_geom_bond_atom_site_label_2
_geom_bond_distance
_geom_bond_site_symmetry_2
Co1 N3 2.085(2) .
Co1 N3 2.085(2) 10
Co1 N1 2.112(2) .
Co1 N1 2.112(2) 10
Co1 N5 2.160(3) .
Co1 N2 2.245(3) 11_565
N1 C1 1.147(3) .
N2 C1 1.320(3) .
N2 C1 1.320(3) 10_554
N2 Co1 2.245(3) 3_654
N3 C2 1.146(3) .
N4 C2 1.305(3) .
N4 C2 1.305(3) 10_554
N5 C3 1.351(5) .
N5 C6 1.353(5) .
N6 C5 1.318(6) .
N6 C6 1.347(5) .
N7 C6 1.331(5) .
C3 C4 1.361(6) .
C4 C5 1.368(7) .
